data_8104375
loop_
_publ_author_name
'Klaska, K.H.'
'Jarchow, O.'

_publ_section_title
;
 Die Kristallstruktur von Rb2 (Ga2 Ge3 O10), ein Rubidium-Galliumgermanat
 mit Natrolith-Geruest
;
_journal_name_full 'Zeitschrift fuer Kristallographie (149,1979-)'
_journal_page_first 167
_journal_page_last 174
_journal_volume 172
_journal_year 1985
_chemical_formula_sum 'Ga2 Ge3 O10 Rb2'
_chemical_name_systematic 'Rb2 Ga2 Ge3 O10'
_space_group_IT_number 5
_symmetry_space_group_name_Hall 'I 2'
_symmetry_space_group_name_H-M 'I 1 1 2'
_cell_angle_alpha 90
_cell_angle_beta 90
_cell_angle_gamma 90
_cell_formula_units_Z 4
_cell_length_a 12.767
_cell_length_b 12.767
_cell_length_c 6.727
_cell_volume 1096.476
_citation_journal_id_ASTM ZEKRDZ
_cod_data_source_file Klaska_ZEKRDZ_1985_1990.cif
_cod_data_source_block Ga2Ge3O10Rb2
_cod_original_sg_symbol_Hall 'C 2y (-x+z,x,y)'
_cod_database_code 8104375

loop_
_symmetry_equiv_pos_as_xyz
x,y,z
-x,-y,z
x+1/2,y+1/2,z+1/2
-x+1/2,-y+1/2,z+1/2

loop_
_atom_site_label
_atom_site_type_symbol
_atom_site_fract_x
_atom_site_fract_y
_atom_site_fract_z
_atom_site_occupancy
_atom_site_U_iso_or_equiv
O6 O-2 0.2475 -0.1388 -0.369 1 0.0
O3 O-2 -0.0256 0.1434 -0.413 1 0.0
Ge1 Ge+4 0 0 0 1 0.0
Ge4 Ge+4 0.4215 0.1249 -0.1278 1 0.0
Ga2 Ga+3 0.375 -0.0786 -0.3734 1 0.0
O10 O-2 0.4432 -0.1373 -0.167 1 0.0
O2 O-2 0.1155 -0.0036 -0.142 1 0.0
Ge2 Ge+4 0.5 0 -0.2492 1 0.0
O9 O-2 0.3576 0.0581 -0.319 1 0.0
O1 O-2 0.0015 0.1167 0.138 1 0.0
Rb2 Rb+1 0.1321 0.2531 -0.1294 1 0.0
O7 O-2 0.4364 -0.0972 0.389 1 0.0
O4 O-2 0.1473 0.0257 0.423 1 0.0
Ge3 Ge+4 0.1341 -0.0614 -0.3786 1 0.0
Rb1 Rb+1 0.2533 -0.132 0.1196 1 0.0
Ga1 Ga+3 0.0612 0.1342 0.3764 1 0.0
O8 O-2 0.4041 0.0644 0.106 1 0.0
O5 O-2 0.1381 0.2514 0.386 1 0.0
